data_4132515
loop_
_publ_author_name
'Rocchigiani, Luca'
'Fernandez-Cestau, Julio'
'Chambrier, Isabelle'
'Hrob\'arik, Peter'
'Bochmann, Manfred'

_publ_section_title
;
 Unlocking Structural Diversity in Gold(III) Hydrides: Unexpected
 Interplay of cis/ trans-Influence on Stability, Insertion Chemistry, and
 NMR Chemical Shifts.
;
_journal_issue 26
_journal_name_full 'Journal of the American Chemical Society'
_journal_page_first 8287
_journal_page_last 8302
_journal_paper_doi 10.1021/jacs.8b04478
_journal_volume 140
_journal_year 2018
_chemical_formula_sum 'C26 H42 Au2 P2'
_chemical_formula_weight 810.47
_space_group_IT_number 14
_space_group_name_Hall '-P 2yn'
_space_group_name_H-M_alt 'P 1 21/n 1'
_symmetry_cell_setting monoclinic
_symmetry_Int_Tables_number 14
_symmetry_space_group_name_Hall '-P 2yn'
_symmetry_space_group_name_H-M 'P 1 21/n 1'
_atom_sites_solution_hydrogens geom
_audit_creation_date 2018-01-26T12:27:47-00:00
_audit_creation_method 'WinGX routine CIF_UPDATE'
_cell_angle_alpha 90
_cell_angle_beta 100.8330(10)
_cell_angle_gamma 90
_cell_formula_units_Z 4
_cell_length_a 10.46740(10)
_cell_length_b 11.89220(10)
_cell_length_c 22.9414(3)
_cell_measurement_reflns_used 17979
_cell_measurement_temperature 100(2)
_cell_measurement_theta_max 70.107
_cell_measurement_theta_min 5.37
_cell_measurement_wavelength 0
_cell_volume 2804.86(5)
_computing_cell_refinement 'CrysAlisPro 1.171.39.34b (Rigaku OD, 2017)'
_computing_data_collection 'CrysAlisPro 1.171.39.34b (Rigaku OD, 2017)'
_computing_data_reduction 'CrysAlisPro 1.171.39.34b (Rigaku OD, 2017)'
_computing_molecular_graphics 'Ortep for Windows (Farrugia, 2012)'
_computing_publication_material 'WinGX publication routines (Farrugia, 2012)'
_computing_structure_refinement 'SHELXL-2014/7 (Sheldrick, 2014)'
_diffrn_ambient_environment N~2~
_diffrn_ambient_temperature 100(2)
_diffrn_detector 'CCD plate'
_diffrn_measured_fraction_theta_full 0.913
_diffrn_measured_fraction_theta_max 0.911
_diffrn_measurement_device 'four-circle diffractometer'
_diffrn_measurement_device_type 'XtaLAB AFC11 (RCD3): quarter-chi single'
_diffrn_measurement_method '\w scans'
_diffrn_orient_matrix_type 'CrysAlisPro convention (1999,Acta A55,543-557)'
_diffrn_orient_matrix_UB_11 0.0639598
_diffrn_orient_matrix_UB_12 -0.1116425
_diffrn_orient_matrix_UB_13 0.023763
_diffrn_orient_matrix_UB_21 -0.1270548
_diffrn_orient_matrix_UB_22 -0.0359597
_diffrn_orient_matrix_UB_23 0.0195011
_diffrn_orient_matrix_UB_31 -0.0471834
_diffrn_orient_matrix_UB_32 -0.0550174
_diffrn_orient_matrix_UB_33 -0.0610508
_diffrn_radiation_monochromator mirror
_diffrn_radiation_probe x-ray
_diffrn_radiation_type CuK\a
_diffrn_radiation_wavelength 1.54184
_diffrn_reflns_av_R_equivalents 0.0558
_diffrn_reflns_av_unetI/netI 0.0327
_diffrn_reflns_Laue_measured_fraction_full 0.913
_diffrn_reflns_Laue_measured_fraction_max 0.911
_diffrn_reflns_limit_h_max 12
_diffrn_reflns_limit_h_min -12
_diffrn_reflns_limit_k_max 14
_diffrn_reflns_limit_k_min -14
_diffrn_reflns_limit_l_max 27
_diffrn_reflns_limit_l_min -27
_diffrn_reflns_number 44124
_diffrn_reflns_point_group_measured_fraction_full 0.913
_diffrn_reflns_point_group_measured_fraction_max 0.911
_diffrn_reflns_reduction_process
;
 Scaled and merged with Sortav
 R.H. Blessing, (1987) Cryst. Rev. 1, 3-58
 R.H. Blessing, (1989) J. Appl. Cryst. 22, 396-397
;
_diffrn_reflns_theta_full 67.684
_diffrn_reflns_theta_max 68.308
_diffrn_reflns_theta_min 4.204
_diffrn_source 'Rotating-anode X-ray tube'
_diffrn_source_type 'Rigaku (Cu) X-ray Source'
_diffrn_standards_number 0
_exptl_absorpt_coefficient_mu 20.525
_exptl_absorpt_correction_T_max 1
_exptl_absorpt_correction_T_min 0.76629
_exptl_absorpt_correction_type multi-scan
_exptl_absorpt_process_details
;
        CrysAlisPro 1.171.39.34b (Rigaku Oxford Diffraction, 2017)
        Empirical absorption correction using spherical harmonics,
 implemented in SCALE3 ABSPACK scaling algorithm.
;
_exptl_crystal_colour 'clear orange'
_exptl_crystal_density_diffrn 1.919
_exptl_crystal_density_method 'not measured'
_exptl_crystal_description plate
_exptl_crystal_F_000 1544
_exptl_crystal_size_max 0.05
_exptl_crystal_size_mid 0.03
_exptl_crystal_size_min 0.02
_refine_diff_density_max 1.281
_refine_diff_density_min -1.103
_refine_diff_density_rms 0.154
_refine_ls_extinction_method none
_refine_ls_goodness_of_fit_ref 1.082
_refine_ls_hydrogen_treatment constr
_refine_ls_matrix_type full
_refine_ls_number_constraints 0
_refine_ls_number_parameters 283
_refine_ls_number_reflns 4688
_refine_ls_number_restraints 0
_refine_ls_restrained_S_all 1.082
_refine_ls_R_factor_all 0.0282
_refine_ls_R_factor_gt 0.0255
_refine_ls_shift/su_max 0.004
_refine_ls_shift/su_mean 0
_refine_ls_structure_factor_coef Fsqd
_refine_ls_weighting_details 'w=1/[\s^2^(Fo^2^)+(0.0375P)^2^+6.3911P] where P=(Fo^2^+2Fc^2^)/3'
_refine_ls_weighting_scheme calc
_refine_ls_wR_factor_gt 0.0681
_refine_ls_wR_factor_ref 0.0694
_reflns_Friedel_coverage 0
_reflns_number_gt 4288
_reflns_number_total 4688
_reflns_threshold_expression 'I > 2\s(I)'
_cod_data_source_file ja8b04478_si_002.cif
_cod_data_source_block decompostitionofGold1
_cod_original_sg_symbol_H-M 'P 21/n'
_cod_database_code 4132515
_shelx_estimated_absorpt_t_min 0.427
_shelx_estimated_absorpt_t_max 0.684

loop_
_symmetry_equiv_pos_as_xyz
'x, y, z'
'-x+1/2, y+1/2, -z+1/2'
'-x, -y, -z'
'x-1/2, -y-1/2, z-1/2'

loop_
_atom_site_label
_atom_site_type_symbol
_atom_site_fract_x
_atom_site_fract_y
_atom_site_fract_z
_atom_site_U_iso_or_equiv
_atom_site_adp_type
_atom_site_occupancy
_atom_site_site_symmetry_order
_atom_site_calc_flag
_atom_site_refinement_flags_posn
_atom_site_refinement_flags_adp
C1 C 0.1753(4) 0.6035(4) 0.8139(2) 0.0196(9) Uani 1 1 d . .
C2 C 0.2248(4) 0.6447(4) 0.8703(2) 0.0203(9) Uani 1 1 d . .
H2 H 0.3049 0.6845 0.8761 0.024 Uiso 1 1 calc R U
C3 C 0.1636(5) 0.6310(4) 0.9189(2) 0.0219(10) Uani 1 1 d . .
C4 C 0.0438(5) 0.5768(4) 0.9090(2) 0.0245(10) Uani 1 1 d . .
H4 H -0.0025 0.5681 0.9406 0.029 Uiso 1 1 calc R U
C5 C -0.0084(5) 0.5355(4) 0.8530(2) 0.0238(10) Uani 1 1 d . .
H5 H -0.0908 0.4994 0.847 0.029 Uiso 1 1 calc R U
C6 C 0.0556(4) 0.5450(4) 0.8054(2) 0.0198(9) Uani 1 1 d . .
C7 C -0.0035(5) 0.4933(4) 0.7473(2) 0.0198(10) Uani 1 1 d . .
C8 C 0.0681(4) 0.4237(4) 0.7151(2) 0.0207(9) Uani 1 1 d . .
C9 C 0.0023(5) 0.3803(4) 0.6612(2) 0.0213(10) Uani 1 1 d . .
H9 H 0.0494 0.3332 0.6393 0.026 Uiso 1 1 calc R U
C10 C -0.1279(4) 0.4016(4) 0.6375(2) 0.0213(9) Uani 1 1 d . .
C11 C -0.1953(5) 0.4704(4) 0.6702(2) 0.0223(10) Uani 1 1 d . .
H11 H -0.2841 0.4874 0.6554 0.027 Uiso 1 1 calc R U
C12 C -0.1344(5) 0.5144(4) 0.7242(2) 0.0220(10) Uani 1 1 d . .
H12 H -0.183 0.56 0.7462 0.026 Uiso 1 1 calc R U
C13 C 0.2302(5) 0.6750(4) 0.9802(2) 0.0253(10) Uani 1 1 d . .
C14 C 0.3654(5) 0.6213(5) 0.9966(2) 0.0341(12) Uani 1 1 d . .
H14A H 0.4083 0.648 1.0358 0.051 Uiso 1 1 calc R U
H14B H 0.4177 0.6424 0.9671 0.051 Uiso 1 1 calc R U
H14C H 0.3566 0.5393 0.9974 0.051 Uiso 1 1 calc R U
C15 C 0.2418(5) 0.8029(4) 0.9780(2) 0.0332(12) Uani 1 1 d . .
H15A H 0.1547 0.8362 0.9681 0.05 Uiso 1 1 calc R U
H15B H 0.292 0.8238 0.9476 0.05 Uiso 1 1 calc R U
H15C H 0.2861 0.8307 1.0167 0.05 Uiso 1 1 calc R U
C16 C 0.1538(6) 0.6462(5) 1.0286(2) 0.0390(14) Uani 1 1 d . .
H16A H 0.0665 0.6789 1.0186 0.059 Uiso 1 1 calc R U
H16B H 0.1989 0.6769 1.0666 0.059 Uiso 1 1 calc R U
H16C H 0.147 0.5643 1.0318 0.059 Uiso 1 1 calc R U
C17 C -0.1910(4) 0.3492(4) 0.5777(2) 0.0226(10) Uani 1 1 d . .
C18 C -0.1869(5) 0.2204(4) 0.5833(2) 0.0327(12) Uani 1 1 d . .
H18A H -0.2253 0.1867 0.5451 0.049 Uiso 1 1 calc R U
H18B H -0.2364 0.1969 0.6135 0.049 Uiso 1 1 calc R U
H18C H -0.0964 0.1956 0.595 0.049 Uiso 1 1 calc R U
C19 C -0.1165(5) 0.3860(4) 0.5294(2) 0.0300(11) Uani 1 1 d . .
H19A H -0.1214 0.468 0.5251 0.045 Uiso 1 1 calc R U
H19B H -0.1552 0.3505 0.4917 0.045 Uiso 1 1 calc R U
H19C H -0.0253 0.363 0.5407 0.045 Uiso 1 1 calc R U
C20 C -0.3343(5) 0.3837(5) 0.5583(2) 0.0306(12) Uani 1 1 d . .
H20A H -0.3404 0.4658 0.555 0.046 Uiso 1 1 calc R U
H20B H -0.3842 0.3577 0.5878 0.046 Uiso 1 1 calc R U
H20C H -0.3696 0.3496 0.5197 0.046 Uiso 1 1 calc R U
C21 C 0.3267(5) 0.7795(4) 0.6174(2) 0.0300(11) Uani 1 1 d . .
H21A H 0.3332 0.8517 0.6384 0.045 Uiso 1 1 calc R U
H21B H 0.2357 0.7652 0.5993 0.045 Uiso 1 1 calc R U
H21C H 0.3795 0.782 0.5864 0.045 Uiso 1 1 calc R U
C22 C 0.5551(5) 0.7036(5) 0.6937(2) 0.0311(11) Uani 1 1 d . .
H22A H 0.5996 0.642 0.7177 0.047 Uiso 1 1 calc R U
H22B H 0.5621 0.7725 0.7175 0.047 Uiso 1 1 calc R U
H22C H 0.5954 0.7156 0.6589 0.047 Uiso 1 1 calc R U
C23 C 0.3876(6) 0.5477(5) 0.6208(2) 0.0344(12) Uani 1 1 d . .
H23A H 0.4394 0.5659 0.5907 0.052 Uiso 1 1 calc R U
H23B H 0.2985 0.5293 0.6014 0.052 Uiso 1 1 calc R U
H23C H 0.4261 0.4831 0.6442 0.052 Uiso 1 1 calc R U
C24 C 0.5530(6) 0.4727(5) 0.8308(3) 0.0414(15) Uani 1 1 d . .
H24A H 0.6452 0.456 0.8452 0.062 Uiso 1 1 calc R U
H24B H 0.5108 0.489 0.8645 0.062 Uiso 1 1 calc R U
H24C H 0.5452 0.5382 0.8044 0.062 Uiso 1 1 calc R U
C25 C 0.5789(5) 0.3193(5) 0.7382(3) 0.0353(12) Uani 1 1 d . .
H25A H 0.6677 0.3062 0.7598 0.053 Uiso 1 1 calc R U
H25B H 0.5789 0.3823 0.7106 0.053 Uiso 1 1 calc R U
H25C H 0.5466 0.2516 0.7159 0.053 Uiso 1 1 calc R U
C26 C 0.5082(5) 0.2407(4) 0.8443(2) 0.0288(11) Uani 1 1 d . .
H26A H 0.4722 0.1701 0.8263 0.043 Uiso 1 1 calc R U
H26B H 0.4681 0.2586 0.8785 0.043 Uiso 1 1 calc R U
H26C H 0.6024 0.2329 0.8574 0.043 Uiso 1 1 calc R U
Au1 Au 0.27464(2) 0.63498(2) 0.74494(2) 0.01859(8) Uani 1 1 d . .
Au2 Au 0.26146(2) 0.38625(2) 0.74908(2) 0.01945(8) Uani 1 1 d . .
P1 P 0.38513(12) 0.66802(10) 0.66945(5) 0.0228(2) Uani 1 1 d . .
P2 P 0.47499(12) 0.35246(10) 0.79031(6) 0.0248(3) Uani 1 1 d . .

loop_
_atom_site_aniso_label
_atom_site_aniso_U_11
_atom_site_aniso_U_22
_atom_site_aniso_U_33
_atom_site_aniso_U_23
_atom_site_aniso_U_13
_atom_site_aniso_U_12
C1 0.016(2) 0.017(2) 0.027(2) 0.0070(18) 0.0072(19) 0.0032(17)
C2 0.018(2) 0.020(2) 0.022(2) 0.0024(18) 0.0026(19) -0.0007(17)
C3 0.021(2) 0.022(2) 0.024(2) 0.0002(18) 0.006(2) -0.0012(17)
C4 0.025(2) 0.026(3) 0.024(2) 0.001(2) 0.011(2) -0.0027(19)
C5 0.018(2) 0.025(2) 0.029(3) 0.001(2) 0.007(2) -0.0030(19)
C6 0.014(2) 0.020(2) 0.025(2) 0.0008(19) 0.0038(18) 0.0016(17)
C7 0.020(2) 0.020(2) 0.020(2) 0.0029(17) 0.0049(19) -0.0015(17)
C8 0.021(2) 0.018(2) 0.024(2) 0.0041(18) 0.0072(19) -0.0022(18)
C9 0.020(2) 0.019(2) 0.026(2) 0.0015(18) 0.007(2) 0.0005(17)
C10 0.021(2) 0.019(2) 0.024(2) 0.0032(19) 0.0063(19) -0.0010(18)
C11 0.013(2) 0.026(2) 0.027(3) 0.003(2) 0.0030(19) 0.0001(18)
C12 0.018(2) 0.023(2) 0.026(3) -0.0020(19) 0.006(2) -0.0028(17)
C13 0.025(2) 0.030(3) 0.022(2) 0.000(2) 0.0060(19) -0.007(2)
C14 0.035(3) 0.038(3) 0.027(3) -0.003(2) 0.000(2) -0.002(2)
C15 0.034(3) 0.031(3) 0.033(3) -0.008(2) 0.004(2) -0.003(2)
C16 0.044(3) 0.051(4) 0.025(3) -0.010(2) 0.012(2) -0.018(3)
C17 0.019(2) 0.024(2) 0.024(2) -0.0004(19) 0.0021(19) -0.0012(18)
C18 0.038(3) 0.023(3) 0.034(3) -0.001(2) -0.001(2) -0.003(2)
C19 0.031(3) 0.031(3) 0.028(3) 0.000(2) 0.006(2) 0.003(2)
C20 0.021(3) 0.040(3) 0.029(3) -0.004(2) 0.000(2) 0.000(2)
C21 0.037(3) 0.028(3) 0.026(3) 0.000(2) 0.009(2) -0.002(2)
C22 0.025(3) 0.039(3) 0.032(3) -0.004(2) 0.011(2) 0.001(2)
C23 0.045(3) 0.030(3) 0.029(3) -0.003(2) 0.009(2) 0.004(2)
C24 0.034(3) 0.029(3) 0.054(4) -0.004(3) -0.008(3) -0.003(2)
C25 0.023(3) 0.034(3) 0.050(3) 0.011(2) 0.010(2) 0.001(2)
C26 0.026(2) 0.026(3) 0.032(3) -0.001(2) 0.000(2) 0.002(2)
Au1 0.01783(12) 0.01814(12) 0.02050(12) 0.00119(7) 0.00540(8) 0.00045(6)
Au2 0.01707(12) 0.01722(12) 0.02368(13) 0.00121(7) 0.00283(8) 0.00050(7)
P1 0.0250(6) 0.0224(6) 0.0226(6) -0.0011(5) 0.0084(5) 0.0007(5)
P2 0.0189(6) 0.0199(6) 0.0334(7) 0.0006(5) -0.0010(5) -0.0007(5)

loop_
_atom_type_symbol
_atom_type_description
_atom_type_scat_dispersion_real
_atom_type_scat_dispersion_imag
_atom_type_scat_source
C C 0.0181 0.0091 'International Tables Vol C Tables 4.2.6.8 and 6.1.1.4'
H H 0 0 'International Tables Vol C Tables 4.2.6.8 and 6.1.1.4'
Au Au -4.4197 7.298 'International Tables Vol C Tables 4.2.6.8 and 6.1.1.4'
P P 0.2955 0.4335 'International Tables Vol C Tables 4.2.6.8 and 6.1.1.4'

loop_
_geom_angle_atom_site_label_1
_geom_angle_atom_site_label_2
_geom_angle_atom_site_label_3
_geom_angle
_geom_angle_site_symmetry_3
C2 C1 C6 117.9(4) .
C2 C1 Au1 119.5(3) .
C6 C1 Au1 122.6(3) .
C1 C2 C3 123.8(4) .
C1 C2 H2 118.1 .
C3 C2 H2 118.1 .
C4 C3 C2 117.3(4) .
C4 C3 C13 123.2(4) .
C2 C3 C13 119.5(4) .
C5 C4 C3 120.1(4) .
C5 C4 H4 120 .
C3 C4 H4 120 .
C4 C5 C6 122.3(4) .
C4 C5 H5 118.8 .
C6 C5 H5 118.8 .
C5 C6 C1 118.5(4) .
C5 C6 C7 119.2(4) .
C1 C6 C7 122.2(4) .
C12 C7 C8 119.1(4) .
C12 C7 C6 118.5(4) .
C8 C7 C6 122.4(4) .
C9 C8 C7 117.2(4) .
C9 C8 Au2 122.5(3) .
C7 C8 Au2 120.3(3) .
C10 C9 C8 124.2(4) .
C10 C9 H9 117.9 .
C8 C9 H9 117.9 .
C11 C10 C9 117.1(4) .
C11 C10 C17 123.0(4) .
C9 C10 C17 120.0(4) .
C12 C11 C10 120.8(4) .
C12 C11 H11 119.6 .
C10 C11 H11 119.6 .
C11 C12 C7 121.6(4) .
C11 C12 H12 119.2 .
C7 C12 H12 119.2 .
C16 C13 C15 107.7(4) .
C16 C13 C14 108.3(4) .
C15 C13 C14 110.3(4) .
C16 C13 C3 112.3(4) .
C15 C13 C3 109.5(4) .
C14 C13 C3 108.8(4) .
C13 C14 H14A 109.5 .
C13 C14 H14B 109.5 .
H14A C14 H14B 109.5 .
C13 C14 H14C 109.5 .
H14A C14 H14C 109.5 .
H14B C14 H14C 109.5 .
C13 C15 H15A 109.5 .
C13 C15 H15B 109.5 .
H15A C15 H15B 109.5 .
C13 C15 H15C 109.5 .
H15A C15 H15C 109.5 .
H15B C15 H15C 109.5 .
C13 C16 H16A 109.5 .
C13 C16 H16B 109.5 .
H16A C16 H16B 109.5 .
C13 C16 H16C 109.5 .
H16A C16 H16C 109.5 .
H16B C16 H16C 109.5 .
C19 C17 C10 109.7(4) .
C19 C17 C18 109.5(4) .
C10 C17 C18 109.2(4) .
C19 C17 C20 108.4(4) .
C10 C17 C20 112.5(4) .
C18 C17 C20 107.5(4) .
C17 C18 H18A 109.5 .
C17 C18 H18B 109.5 .
H18A C18 H18B 109.5 .
C17 C18 H18C 109.5 .
H18A C18 H18C 109.5 .
H18B C18 H18C 109.5 .
C17 C19 H19A 109.5 .
C17 C19 H19B 109.5 .
H19A C19 H19B 109.5 .
C17 C19 H19C 109.5 .
H19A C19 H19C 109.5 .
H19B C19 H19C 109.5 .
C17 C20 H20A 109.5 .
C17 C20 H20B 109.5 .
H20A C20 H20B 109.5 .
C17 C20 H20C 109.5 .
H20A C20 H20C 109.5 .
H20B C20 H20C 109.5 .
P1 C21 H21A 109.5 .
P1 C21 H21B 109.5 .
H21A C21 H21B 109.5 .
P1 C21 H21C 109.5 .
H21A C21 H21C 109.5 .
H21B C21 H21C 109.5 .
P1 C22 H22A 109.5 .
P1 C22 H22B 109.5 .
H22A C22 H22B 109.5 .
P1 C22 H22C 109.5 .
H22A C22 H22C 109.5 .
H22B C22 H22C 109.5 .
P1 C23 H23A 109.5 .
P1 C23 H23B 109.5 .
H23A C23 H23B 109.5 .
P1 C23 H23C 109.5 .
H23A C23 H23C 109.5 .
H23B C23 H23C 109.5 .
P2 C24 H24A 109.5 .
P2 C24 H24B 109.5 .
H24A C24 H24B 109.5 .
P2 C24 H24C 109.5 .
H24A C24 H24C 109.5 .
H24B C24 H24C 109.5 .
P2 C25 H25A 109.5 .
P2 C25 H25B 109.5 .
H25A C25 H25B 109.5 .
P2 C25 H25C 109.5 .
H25A C25 H25C 109.5 .
H25B C25 H25C 109.5 .
P2 C26 H26A 109.5 .
P2 C26 H26B 109.5 .
H26A C26 H26B 109.5 .
P2 C26 H26C 109.5 .
H26A C26 H26C 109.5 .
H26B C26 H26C 109.5 .
C1 Au1 P1 179.41(12) .
C1 Au1 Au2 76.32(12) .
P1 Au1 Au2 103.22(3) .
C1 Au1 Au2 93.36(12) 2_556
P1 Au1 Au2 87.13(3) 2_556
Au2 Au1 Au2 168.437(7) 2_556
C8 Au2 P2 176.90(13) .
C8 Au2 Au1 79.75(12) .
P2 Au2 Au1 98.08(3) .
C8 Au2 Au1 96.18(12) 2_546
P2 Au2 Au1 85.89(3) 2_546
Au1 Au2 Au1 175.265(7) 2_546
C21 P1 C22 102.8(3) .
C21 P1 C23 102.3(2) .
C22 P1 C23 104.2(3) .
C21 P1 Au1 117.90(17) .
C22 P1 Au1 114.50(17) .
C23 P1 Au1 113.36(19) .
C25 P2 C26 103.4(2) .
C25 P2 C24 104.0(3) .
C26 P2 C24 102.7(3) .
C25 P2 Au2 115.30(19) .
C26 P2 Au2 117.33(17) .
C24 P2 Au2 112.5(2) .

loop_
_geom_bond_atom_site_label_1
_geom_bond_atom_site_label_2
_geom_bond_distance
_geom_bond_site_symmetry_2
C1 C2 1.388(6) .
C1 C6 1.414(6) .
C1 Au1 2.085(4) .
C2 C3 1.396(6) .
C2 H2 0.95 .
C3 C4 1.390(7) .
C3 C13 1.539(7) .
C4 C5 1.388(7) .
C4 H4 0.95 .
C5 C6 1.388(7) .
C5 H5 0.95 .
C6 C7 1.494(6) .
C7 C12 1.396(7) .
C7 C8 1.414(6) .
C8 C9 1.397(6) .
C8 Au2 2.076(5) .
C9 C10 1.393(6) .
C9 H9 0.95 .
C10 C11 1.389(6) .
C10 C17 1.537(6) .
C11 C12 1.385(7) .
C11 H11 0.95 .
C12 H12 0.95 .
C13 C16 1.525(7) .
C13 C15 1.527(7) .
C13 C14 1.533(7) .
C14 H14A 0.98 .
C14 H14B 0.98 .
C14 H14C 0.98 .
C15 H15A 0.98 .
C15 H15B 0.98 .
C15 H15C 0.98 .
C16 H16A 0.98 .
C16 H16B 0.98 .
C16 H16C 0.98 .
C17 C19 1.533(7) .
C17 C18 1.537(7) .
C17 C20 1.538(7) .
C18 H18A 0.98 .
C18 H18B 0.98 .
C18 H18C 0.98 .
C19 H19A 0.98 .
C19 H19B 0.98 .
C19 H19C 0.98 .
C20 H20A 0.98 .
C20 H20B 0.98 .
C20 H20C 0.98 .
C21 P1 1.812(5) .
C21 H21A 0.98 .
C21 H21B 0.98 .
C21 H21C 0.98 .
C22 P1 1.811(5) .
C22 H22A 0.98 .
C22 H22B 0.98 .
C22 H22C 0.98 .
C23 P1 1.817(5) .
C23 H23A 0.98 .
C23 H23B 0.98 .
C23 H23C 0.98 .
C24 P2 1.813(5) .
C24 H24A 0.98 .
C24 H24B 0.98 .
C24 H24C 0.98 .
C25 P2 1.805(5) .
C25 H25A 0.98 .
C25 H25B 0.98 .
C25 H25C 0.98 .
C26 P2 1.805(5) .
C26 H26A 0.98 .
C26 H26B 0.98 .
C26 H26C 0.98 .
Au1 P1 2.2900(12) .
Au1 Au2 2.9635(3) .
Au1 Au2 3.0184(3) 2_556
Au2 P2 2.2928(12) .
Au2 Au1 3.0183(3) 2_546
